data_7214244
loop_
_publ_author_name
'Jobb\'agy, Csaba'
'Moln\'ar, Mikl\'os'
'Baranyai, P\'eter'
'Hamza, Andrea'
'P\'alink\'as, G\'abor'
'De\'ak, Andrea'

_publ_section_title
;
 A stimuli-responsive double-stranded digold(i) helicate
;
_journal_issue 15
_journal_name_full CrystEngComm
_journal_page_first 3192
_journal_paper_doi 10.1039/c3ce42474j
_journal_volume 16
_journal_year 2014
_chemical_formula_moiety 'C78 H64 Au2 O2 P4, 2(N O3),  2.26(C H2 Cl2)'
_chemical_formula_sum 'C80.26 H68.53 Au2 Cl4.53 N2 O8 P4'
_chemical_formula_weight 1867.39
_chemical_name_systematic
;
 ?
;
_space_group_IT_number 15
_symmetry_cell_setting monoclinic
_symmetry_space_group_name_Hall '-C 2yc'
_symmetry_space_group_name_H-M 'C 1 2/c 1'
_atom_sites_solution_hydrogens geom
_atom_sites_solution_primary direct
_atom_sites_solution_secondary difmap
_audit_creation_method SHELXL-97
_cell_angle_alpha 90.00
_cell_angle_beta 107.595(5)
_cell_angle_gamma 90.00
_cell_formula_units_Z 4
_cell_length_a 21.374(5)
_cell_length_b 16.820(5)
_cell_length_c 22.250(5)
_cell_measurement_reflns_used 27192
_cell_measurement_temperature 295(2)
_cell_measurement_theta_max 35.7308
_cell_measurement_theta_min 2.9693
_cell_volume 7625(3)
_computing_cell_refinement 'CrystalClear (Rigaku/MSC Inc., 2005)'
_computing_data_collection 'CrystalClear (Rigaku/MSC Inc., 2005)'
_computing_data_reduction 'CrystalClear (Rigaku/MSC Inc., 2005)'
_computing_molecular_graphics 'PLATON (Spek, 2003)'
_computing_publication_material 'WinGX (Farrugia, 1999), PLATON (Spek, 2003)'
_computing_structure_refinement 'SHELXL-97 (Sheldrick, 1997)'
_computing_structure_solution 'SIR92 (Altomare <i>et al.</i>, 1994)'
_diffrn_ambient_temperature 295(2)
_diffrn_measured_fraction_theta_full 0.996
_diffrn_measured_fraction_theta_max 0.996
_diffrn_measurement_device_type 'R Axis Rapid'
_diffrn_measurement_method 'phi and omega scans'
_diffrn_radiation_monochromator graphite
_diffrn_radiation_source 'fine-focus sealed tube'
_diffrn_radiation_type MoK\a
_diffrn_radiation_wavelength 0.71073
_diffrn_reflns_av_R_equivalents 0.0000
_diffrn_reflns_av_sigmaI/netI 0.2252
_diffrn_reflns_limit_h_max 25
_diffrn_reflns_limit_h_min -24
_diffrn_reflns_limit_k_max 20
_diffrn_reflns_limit_k_min 0
_diffrn_reflns_limit_l_max 0
_diffrn_reflns_limit_l_min -26
_diffrn_reflns_number 6726
_diffrn_reflns_theta_full 25.03
_diffrn_reflns_theta_max 25.03
_diffrn_reflns_theta_min 3.00
_exptl_absorpt_coefficient_mu 4.143
_exptl_absorpt_correction_T_max 0.3418
_exptl_absorpt_correction_T_min 0.2264
_exptl_absorpt_correction_type multi-scan
_exptl_absorpt_process_details 'CrystalClear (Rigaku/MSC, 2005)'
_exptl_crystal_colour colorless
_exptl_crystal_density_diffrn 1.627
_exptl_crystal_density_method 'not measured'
_exptl_crystal_description block
_exptl_crystal_F_000 3692.4
_exptl_crystal_size_max 0.47
_exptl_crystal_size_mid 0.36
_exptl_crystal_size_min 0.31
_refine_diff_density_max 1.438
_refine_diff_density_min -0.959
_refine_diff_density_rms 0.102
_refine_ls_extinction_method none
_refine_ls_goodness_of_fit_ref 0.872
_refine_ls_hydrogen_treatment mixed
_refine_ls_matrix_type full
_refine_ls_number_parameters 460
_refine_ls_number_reflns 6726
_refine_ls_number_restraints 5
_refine_ls_restrained_S_all 0.884
_refine_ls_R_factor_all 0.0539
_refine_ls_R_factor_gt 0.0393
_refine_ls_shift/su_max 0.003
_refine_ls_shift/su_mean 0.000
_refine_ls_structure_factor_coef Fsqd
_refine_ls_weighting_details 'calc w=1/[\s^2^(Fo^2^)+(0.0119P)^2^+0.0000P] where P=(Fo^2^+2Fc^2^)/3'
_refine_ls_weighting_scheme calc
_refine_ls_wR_factor_gt 0.0603
_refine_ls_wR_factor_ref 0.0687
_reflns_number_gt 4555
_reflns_number_total 6726
_reflns_threshold_expression >2sigma(I)
_cod_data_source_file c3ce42474j2.cif
_cod_data_source_block IB(RT)
_cod_original_sg_symbol_H-M 'C 2/c'
_cod_database_code 7214244

loop_
_symmetry_equiv_pos_as_xyz
'x, y, z'
'-x, y, -z+1/2'
'x+1/2, y+1/2, z'
'-x+1/2, y+1/2, -z+1/2'
'-x, -y, -z'
'x, -y, z-1/2'
'-x+1/2, -y+1/2, -z'
'x+1/2, -y+1/2, z-1/2'

loop_
_atom_site_label
_atom_site_type_symbol
_atom_site_fract_x
_atom_site_fract_y
_atom_site_fract_z
_atom_site_U_iso_or_equiv
_atom_site_adp_type
_atom_site_occupancy
_atom_site_symmetry_multiplicity
_atom_site_calc_flag
_atom_site_refinement_flags
Au1 Au 1.003371(12) 0.637450(15) 0.187295(11) 0.03886(10) Uani 1 1 d .
P1 P 0.91324(7) 0.72358(9) 0.15434(7) 0.0402(4) Uani 1 1 d .
P2 P 0.91674(7) 0.54056(9) 0.30707(7) 0.0385(3) Uani 1 1 d .
O1 O 0.8510(2) 0.5722(3) 0.16735(19) 0.0470(10) Uani 1 1 d .
C1 C 0.8537(3) 0.6696(4) 0.0918(3) 0.0438(15) Uani 1 1 d .
C1A C 0.8700(3) 0.7579(4) 0.2089(3) 0.0404(14) Uani 1 1 d .
C1B C 0.9305(3) 0.8130(4) 0.1191(3) 0.0448(15) Uani 1 1 d .
C1C C 0.8413(3) 0.5789(4) 0.3173(3) 0.0440(15) Uani 1 1 d .
C1D C 0.9508(3) 0.4785(4) 0.3759(3) 0.0402(14) Uani 1 1 d .
C2 C 0.8322(3) 0.6999(4) 0.0308(3) 0.0518(17) Uani 1 1 d .
H2 H 0.8441 0.7506 0.0218 0.062 Uiso 1 1 calc R
C2A C 0.8021(3) 0.7453(5) 0.1944(3) 0.0572(18) Uani 1 1 d .
H2A H 0.7804 0.7132 0.1604 0.069 Uiso 1 1 calc R
C2B C 0.8948(3) 0.8827(4) 0.1178(4) 0.0563(18) Uani 1 1 d .
H2B H 0.8616 0.8840 0.1368 0.068 Uiso 1 1 calc R
C2C C 0.7819(4) 0.5365(6) 0.2943(4) 0.075(2) Uani 1 1 d .
H2C H 0.7792 0.4926 0.2682 0.090 Uiso 1 1 calc R
C2D C 0.9198(4) 0.4655(4) 0.4199(3) 0.0560(18) Uani 1 1 d .
H2D H 0.8796 0.4898 0.4159 0.067 Uiso 1 1 calc R
C3 C 0.7921(4) 0.6518(5) -0.0166(3) 0.0626(19) Uani 1 1 d .
H3 H 0.7768 0.6710 -0.0576 0.075 Uiso 1 1 calc R
C3A C 0.7674(4) 0.7811(5) 0.2312(4) 0.065(2) Uani 1 1 d .
H3A H 0.7226 0.7722 0.2223 0.078 Uiso 1 1 calc R
C3B C 0.9088(4) 0.9506(5) 0.0880(4) 0.070(2) Uani 1 1 d .
H3B H 0.8847 0.9969 0.0871 0.084 Uiso 1 1 calc R
C3C C 0.7283(4) 0.5609(7) 0.3109(5) 0.092(3) Uani 1 1 d .
H3C H 0.6888 0.5340 0.2949 0.111 Uiso 1 1 calc R
C3D C 0.9483(4) 0.4155(5) 0.4714(4) 0.066(2) Uani 1 1 d .
H3D H 0.9266 0.4063 0.5012 0.079 Uiso 1 1 calc R
C4 C 0.7751(4) 0.5776(5) -0.0036(3) 0.0563(18) Uani 1 1 d .
H4 H 0.7495 0.5467 -0.0366 0.068 Uiso 1 1 calc R
C4A C 0.7995(4) 0.8292(5) 0.2802(4) 0.071(2) Uani 1 1 d .
H4A H 0.7762 0.8542 0.3040 0.085 Uiso 1 1 calc R
C4B C 0.9579(5) 0.9491(5) 0.0602(4) 0.074(2) Uani 1 1 d .
H4B H 0.9678 0.9950 0.0417 0.089 Uiso 1 1 calc R
C4C C 0.7313(4) 0.6228(6) 0.3498(4) 0.081(3) Uani 1 1 d .
H4C H 0.6946 0.6379 0.3612 0.097 Uiso 1 1 calc R
C4D C 1.0063(4) 0.3808(5) 0.4782(4) 0.075(2) Uani 1 1 d .
H4D H 1.0245 0.3472 0.5122 0.090 Uiso 1 1 calc R
C5 C 0.7940(3) 0.5458(4) 0.0562(3) 0.0442(15) Uani 1 1 d .
C5A C 0.8649(5) 0.8404(5) 0.2944(4) 0.073(2) Uani 1 1 d .
H5A H 0.8863 0.8720 0.3287 0.088 Uiso 1 1 calc R
C5B C 0.9922(4) 0.8817(5) 0.0594(4) 0.065(2) Uani 1 1 d .
H5B H 1.0244 0.8808 0.0392 0.078 Uiso 1 1 calc R
C5C C 0.7903(5) 0.6641(5) 0.3728(4) 0.071(2) Uani 1 1 d .
H5C H 0.7929 0.7073 0.3996 0.085 Uiso 1 1 calc R
C5D C 1.0399(4) 0.3952(5) 0.4336(4) 0.074(2) Uani 1 1 d .
H5D H 1.0805 0.3717 0.4382 0.089 Uiso 1 1 calc R
C6 C 0.7727(3) 0.4660(4) 0.0729(3) 0.0532(17) Uani 1 1 d .
C6A C 0.9013(4) 0.8060(5) 0.2588(3) 0.0568(19) Uani 1 1 d .
H6A H 0.9461 0.8154 0.2687 0.068 Uiso 1 1 calc R
C6B C 0.9790(4) 0.8139(5) 0.0889(4) 0.0582(18) Uani 1 1 d .
H6B H 1.0030 0.7679 0.0884 0.070 Uiso 1 1 calc R
C6C C 0.8437(3) 0.6418(5) 0.3565(3) 0.0543(16) Uani 1 1 d .
H6C H 0.8827 0.6699 0.3723 0.065 Uiso 1 1 calc R
C6D C 1.0125(3) 0.4437(5) 0.3842(3) 0.060(2) Uani 1 1 d .
H6D H 1.0350 0.4543 0.3553 0.071 Uiso 1 1 calc R
C7 C 0.8240(3) 0.4371(4) 0.1350(3) 0.0417(14) Uani 1 1 d .
C8 C 0.8360(3) 0.3566(4) 0.1482(3) 0.0532(16) Uani 1 1 d .
H8 H 0.8169 0.3188 0.1177 0.064 Uiso 1 1 calc R
C9 C 0.8764(4) 0.3330(4) 0.2068(4) 0.0613(19) Uani 1 1 d .
H9 H 0.8866 0.2795 0.2146 0.074 Uiso 1 1 calc R
C10 C 0.9012(4) 0.3879(4) 0.2531(3) 0.0555(18) Uani 1 1 d .
H10 H 0.9254 0.3708 0.2931 0.067 Uiso 1 1 calc R
C11 C 0.8908(3) 0.4713(4) 0.2413(3) 0.0421(15) Uani 1 1 d .
C12 C 0.8554(3) 0.4921(3) 0.1800(3) 0.0402(14) Uani 1 1 d .
C13 C 0.8328(3) 0.5956(4) 0.1044(3) 0.0403(14) Uani 1 1 d .
C14 C 0.7062(3) 0.4747(6) 0.0864(4) 0.081(3) Uani 1 1 d .
H14A H 0.6747 0.4980 0.0505 0.122 Uiso 1 1 calc R
H14B H 0.7117 0.5082 0.1225 0.122 Uiso 1 1 calc R
H14C H 0.6911 0.4232 0.0945 0.122 Uiso 1 1 calc R
C15 C 0.7653(5) 0.4070(5) 0.0186(4) 0.084(3) Uani 1 1 d .
H15A H 0.8067 0.4009 0.0106 0.127 Uiso 1 1 calc R
H15B H 0.7333 0.4267 -0.0186 0.127 Uiso 1 1 calc R
H15C H 0.7512 0.3565 0.0299 0.127 Uiso 1 1 calc R
O2 O 0.5860(5) 0.6308(7) 0.4582(6) 0.163(4) Uani 1 1 d .
O3 O 0.6471(8) 0.7269(8) 0.4470(9) 0.237(9) Uani 1 1 d .
O4 O 0.6112(6) 0.7204(7) 0.5205(7) 0.186(5) Uani 1 1 d .
N1 N 0.6130(5) 0.6913(5) 0.4654(7) 0.110(3) Uani 1 1 d .
C16 C 0.5764(10) 0.654(2) 0.1194(13) 0.39(5) Uani 0.632(17) 1 d PD
H16A H 0.5553 0.6243 0.0815 0.473 Uiso 0.632(17) 1 calc PR
H16B H 0.5419 0.6775 0.1339 0.473 Uiso 0.632(17) 1 calc PR
Cl1 Cl 0.6164(8) 0.7249(11) 0.1009(7) 0.330(10) Uani 0.632(17) 1 d PD
Cl2 Cl 0.6178(8) 0.5930(11) 0.1730(7) 0.330(10) Uani 0.632(17) 1 d PD
C17 C 0.529(5) 0.572(6) 0.268(4) 0.534(19) Uani 0.50 1 d PD
H17A H 0.5155 0.6225 0.2471 0.641 Uiso 0.50 1 calc PR
H17B H 0.5634 0.5799 0.3073 0.641 Uiso 0.50 1 calc PR
Cl3 Cl 0.5498(6) 0.5063(12) 0.2213(7) 0.534(19) Uani 1 1 d D

loop_
_atom_site_aniso_label
_atom_site_aniso_U_11
_atom_site_aniso_U_22
_atom_site_aniso_U_33
_atom_site_aniso_U_23
_atom_site_aniso_U_13
_atom_site_aniso_U_12
Au1 0.04023(13) 0.04023(14) 0.03435(12) 0.00203(11) 0.00861(8) 0.00577(12)
P1 0.0400(8) 0.0422(9) 0.0358(8) 0.0031(7) 0.0078(7) 0.0062(7)
P2 0.0376(8) 0.0422(8) 0.0339(8) -0.0016(7) 0.0084(7) -0.0036(7)
O1 0.058(3) 0.048(3) 0.033(2) -0.0007(19) 0.011(2) 0.000(2)
C1 0.039(3) 0.058(4) 0.032(3) -0.001(3) 0.008(3) 0.005(3)
C1A 0.042(3) 0.032(3) 0.047(4) -0.003(3) 0.014(3) 0.004(3)
C1B 0.045(4) 0.052(4) 0.036(3) 0.002(3) 0.011(3) 0.000(3)
C1C 0.044(4) 0.052(4) 0.033(3) 0.000(3) 0.007(3) 0.003(3)
C1D 0.044(3) 0.038(3) 0.037(3) 0.004(3) 0.011(3) -0.008(3)
C2 0.049(4) 0.061(4) 0.041(4) 0.007(3) 0.008(3) 0.006(3)
C2A 0.056(4) 0.072(5) 0.039(4) -0.002(3) 0.007(3) 0.006(4)
C2B 0.052(4) 0.050(5) 0.067(5) 0.012(4) 0.018(3) 0.008(3)
C2C 0.052(4) 0.100(7) 0.075(5) -0.027(5) 0.023(4) -0.015(4)
C2D 0.061(4) 0.058(4) 0.055(4) 0.012(3) 0.027(4) -0.008(4)
C3 0.066(4) 0.076(6) 0.038(4) 0.006(4) 0.004(3) 0.001(4)
C3A 0.057(4) 0.087(6) 0.058(5) 0.000(4) 0.027(4) 0.023(4)
C3B 0.077(5) 0.046(4) 0.081(6) 0.018(4) 0.016(5) 0.007(4)
C3C 0.057(5) 0.125(8) 0.103(7) -0.027(7) 0.036(5) -0.007(5)
C3D 0.069(5) 0.078(6) 0.060(5) 0.023(4) 0.031(4) -0.008(4)
C4 0.059(4) 0.065(5) 0.038(4) -0.002(3) 0.003(3) -0.005(4)
C4A 0.066(5) 0.088(6) 0.067(5) -0.009(4) 0.032(4) 0.021(4)
C4B 0.092(6) 0.068(5) 0.063(5) 0.024(4) 0.024(5) -0.008(5)
C4C 0.069(5) 0.108(8) 0.073(5) 0.000(6) 0.034(4) 0.022(5)
C4D 0.080(6) 0.080(6) 0.058(5) 0.027(4) 0.008(4) -0.004(5)
C5 0.036(3) 0.058(4) 0.035(3) -0.011(3) 0.006(3) 0.003(3)
C5A 0.087(6) 0.083(6) 0.053(4) -0.019(4) 0.025(4) 0.016(5)
C5B 0.066(4) 0.065(6) 0.067(5) 0.012(4) 0.026(4) -0.002(4)
C5C 0.094(7) 0.070(6) 0.053(4) 0.008(4) 0.027(5) 0.022(5)
C5D 0.056(5) 0.080(6) 0.078(6) 0.027(4) 0.007(4) 0.008(4)
C6 0.048(4) 0.062(4) 0.040(4) -0.003(3) -0.002(3) -0.015(3)
C6A 0.054(4) 0.062(5) 0.049(4) -0.011(4) 0.007(3) 0.007(4)
C6B 0.054(4) 0.057(4) 0.062(5) 0.015(4) 0.015(4) 0.001(3)
C6C 0.056(4) 0.063(4) 0.047(4) 0.007(4) 0.020(3) 0.011(4)
C6D 0.044(4) 0.086(6) 0.048(4) 0.019(4) 0.013(3) -0.001(4)
C7 0.037(3) 0.053(4) 0.033(3) -0.003(3) 0.008(3) -0.005(3)
C8 0.055(4) 0.048(4) 0.056(4) -0.017(4) 0.016(3) -0.005(4)
C9 0.079(5) 0.039(4) 0.055(5) -0.010(3) 0.005(4) 0.000(3)
C10 0.068(4) 0.048(4) 0.048(4) 0.005(3) 0.012(3) -0.005(3)
C11 0.040(3) 0.048(4) 0.038(4) -0.003(3) 0.011(3) 0.000(3)
C12 0.053(4) 0.026(3) 0.044(4) 0.001(3) 0.018(3) -0.002(3)
C13 0.039(3) 0.050(4) 0.034(3) 0.001(3) 0.014(3) -0.003(3)
C14 0.036(4) 0.106(7) 0.090(6) 0.023(5) 0.002(4) -0.005(4)
C15 0.100(7) 0.071(5) 0.056(5) -0.021(4) -0.017(5) -0.012(5)
O2 0.147(7) 0.111(8) 0.224(11) -0.064(7) 0.046(7) -0.026(7)
O3 0.254(14) 0.142(10) 0.41(2) 0.147(13) 0.238(17) 0.049(10)
O4 0.160(9) 0.142(9) 0.223(13) -0.061(9) 0.009(9) 0.022(7)
N1 0.088(6) 0.041(5) 0.197(12) 0.018(6) 0.039(7) 0.017(4)
C16 0.105(17) 0.91(14) 0.17(3) 0.30(6) 0.043(17) 0.03(4)
Cl1 0.307(11) 0.409(17) 0.232(10) 0.167(11) 0.017(8) -0.077(11)
Cl2 0.307(11) 0.409(17) 0.232(10) 0.167(11) 0.017(8) -0.077(11)
C17 0.47(2) 0.350(17) 0.55(3) -0.066(16) -0.18(3) 0.031(17)
Cl3 0.47(2) 0.350(17) 0.55(3) -0.066(16) -0.18(3) 0.031(17)

loop_
_atom_type_symbol
_atom_type_description
_atom_type_scat_dispersion_real
_atom_type_scat_dispersion_imag
_atom_type_scat_source
C C 0.0033 0.0016 'International Tables Vol C Tables 4.2.6.8 and 6.1.1.4'
H H 0.0000 0.0000 'International Tables Vol C Tables 4.2.6.8 and 6.1.1.4'
Au Au -2.0133 8.8022 'International Tables Vol C Tables 4.2.6.8 and 6.1.1.4'
Cl Cl 0.1484 0.1585 'International Tables Vol C Tables 4.2.6.8 and 6.1.1.4'
N N 0.0061 0.0033 'International Tables Vol C Tables 4.2.6.8 and 6.1.1.4'
O O 0.0106 0.0060 'International Tables Vol C Tables 4.2.6.8 and 6.1.1.4'
P P 0.1023 0.0942 'International Tables Vol C Tables 4.2.6.8 and 6.1.1.4'

loop_
_geom_angle_atom_site_label_1
_geom_angle_atom_site_label_2
_geom_angle_atom_site_label_3
_geom_angle
_geom_angle_site_symmetry_1
_geom_angle_site_symmetry_3
P2 Au1 P1 165.07(5) 2_755 .
P2 Au1 Au1 101.59(4) 2_755 2_755
P1 Au1 Au1 91.51(4) . 2_755
C1B P1 C1 106.0(3) . .
C1B P1 C1A 103.8(3) . .
C1 P1 C1A 106.8(3) . .
C1B P1 Au1 113.5(2) . .
C1 P1 Au1 104.5(2) . .
C1A P1 Au1 121.4(2) . .
C1D P2 C1C 104.1(3) . .
C1D P2 C11 104.9(3) . .
C1C P2 C11 105.2(3) . .
C1D P2 Au1 104.85(19) . 2_755
C1C P2 Au1 114.1(2) . 2_755
C11 P2 Au1 122.0(2) . 2_755
C12 O1 C13 117.7(5) . .
C13 C1 C2 119.7(6) . .
C13 C1 P1 119.4(5) . .
C2 C1 P1 120.8(5) . .
C6A C1A C2A 119.5(6) . .
C6A C1A P1 120.2(5) . .
C2A C1A P1 119.6(5) . .
C2B C1B C6B 117.6(6) . .
C2B C1B P1 122.2(5) . .
C6B C1B P1 120.2(5) . .
C6C C1C C2C 118.7(6) . .
C6C C1C P2 119.6(5) . .
C2C C1C P2 120.8(5) . .
C2D C1D C6D 118.9(6) . .
C2D C1D P2 122.9(5) . .
C6D C1D P2 118.2(5) . .
C1 C2 C3 118.0(7) . .
C1 C2 H2 121.0 . .
C3 C2 H2 121.0 . .
C3A C2A C1A 119.6(7) . .
C3A C2A H2A 120.2 . .
C1A C2A H2A 120.2 . .
C1B C2B C3B 120.2(7) . .
C1B C2B H2B 119.9 . .
C3B C2B H2B 119.9 . .
C3C C2C C1C 119.0(8) . .
C3C C2C H2C 120.5 . .
C1C C2C H2C 120.5 . .
C1D C2D C3D 120.0(7) . .
C1D C2D H2D 120.0 . .
C3D C2D H2D 120.0 . .
C4 C3 C2 121.1(6) . .
C4 C3 H3 119.5 . .
C2 C3 H3 119.5 . .
C4A C3A C2A 119.9(7) . .
C4A C3A H3A 120.1 . .
C2A C3A H3A 120.1 . .
C4B C3B C2B 120.1(8) . .
C4B C3B H3B 119.9 . .
C2B C3B H3B 119.9 . .
C4C C3C C2C 121.7(9) . .
C4C C3C H3C 119.1 . .
C2C C3C H3C 119.1 . .
C4D C3D C2D 120.9(7) . .
C4D C3D H3D 119.6 . .
C2D C3D H3D 119.6 . .
C3 C4 C5 123.0(7) . .
C3 C4 H4 118.5 . .
C5 C4 H4 118.5 . .
C5A C4A C3A 120.2(7) . .
C5A C4A H4A 119.9 . .
C3A C4A H4A 119.9 . .
C5B C4B C3B 120.9(8) . .
C5B C4B H4B 119.6 . .
C3B C4B H4B 119.6 . .
C3C C4C C5C 119.1(8) . .
C3C C4C H4C 120.5 . .
C5C C4C H4C 120.5 . .
C3D C4D C5D 119.8(7) . .
C3D C4D H4D 120.1 . .
C5D C4D H4D 120.1 . .
C4 C5 C13 115.9(6) . .
C4 C5 C6 124.3(6) . .
C13 C5 C6 119.6(6) . .
C4A C5A C6A 121.7(8) . .
C4A C5A H5A 119.1 . .
C6A C5A H5A 119.1 . .
C4B C5B C6B 119.6(8) . .
C4B C5B H5B 120.2 . .
C6B C5B H5B 120.2 . .
C6C C5C C4C 120.4(8) . .
C6C C5C H5C 119.8 . .
C4C C5C H5C 119.8 . .
C6D C5D C4D 119.2(8) . .
C6D C5D H5D 120.4 . .
C4D C5D H5D 120.4 . .
C5 C6 C15 110.6(6) . .
C5 C6 C14 109.1(6) . .
C15 C6 C14 109.4(7) . .
C5 C6 C7 108.3(5) . .
C15 C6 C7 112.0(6) . .
C14 C6 C7 107.3(6) . .
C1A C6A C5A 119.1(7) . .
C1A C6A H6A 120.4 . .
C5A C6A H6A 120.4 . .
C5B C6B C1B 121.6(7) . .
C5B C6B H6B 119.2 . .
C1B C6B H6B 119.2 . .
C5C C6C C1C 121.1(7) . .
C5C C6C H6C 119.4 . .
C1C C6C H6C 119.4 . .
C5D C6D C1D 121.2(7) . .
C5D C6D H6D 119.4 . .
C1D C6D H6D 119.4 . .
C12 C7 C8 118.8(5) . .
C12 C7 C6 119.4(6) . .
C8 C7 C6 121.6(5) . .
C9 C8 C7 119.9(6) . .
C9 C8 H8 120.0 . .
C7 C8 H8 120.0 . .
C10 C9 C8 120.3(7) . .
C10 C9 H9 119.9 . .
C8 C9 H9 119.9 . .
C9 C10 C11 121.5(6) . .
C9 C10 H10 119.3 . .
C11 C10 H10 119.3 . .
C12 C11 C10 115.8(6) . .
C12 C11 P2 124.8(5) . .
C10 C11 P2 119.2(5) . .
O1 C12 C7 121.4(5) . .
O1 C12 C11 115.6(5) . .
C7 C12 C11 122.9(6) . .
C1 C13 O1 116.7(5) . .
C1 C13 C5 122.2(6) . .
O1 C13 C5 121.2(5) . .
C6 C14 H14A 109.5 . .
C6 C14 H14B 109.5 . .
H14A C14 H14B 109.5 . .
C6 C14 H14C 109.5 . .
H14A C14 H14C 109.5 . .
H14B C14 H14C 109.5 . .
C6 C15 H15A 109.5 . .
C6 C15 H15B 109.5 . .
H15A C15 H15B 109.5 . .
C6 C15 H15C 109.5 . .
H15A C15 H15C 109.5 . .
H15B C15 H15C 109.5 . .
O3 N1 O2 141.0(18) . .
O3 N1 O4 110.1(15) . .
O2 N1 O4 107.5(13) . .
Cl1 C16 Cl2 116.7(14) . .
Cl1 C16 H16A 108.1 . .
Cl2 C16 H16A 108.1 . .
Cl1 C16 H16B 108.1 . .
Cl2 C16 H16B 108.1 . .
H16A C16 H16B 107.3 . .
Cl3 C17 Cl3 96(5) . 2_655
Cl3 C17 H17A 112.6 . .
Cl3 C17 H17A 112.6 2_655 .
Cl3 C17 H17B 112.6 . .
Cl3 C17 H17B 112.6 2_655 .
H17A C17 H17B 110.1 . .

loop_
_geom_bond_atom_site_label_1
_geom_bond_atom_site_label_2
_geom_bond_distance
_geom_bond_site_symmetry_2
Au1 P2 2.3362(16) 2_755
Au1 P1 2.3438(16) .
Au1 Au1 2.8373(8) 2_755
P1 C1B 1.786(7) .
P1 C1 1.819(6) .
P1 C1A 1.828(6) .
P2 C1D 1.814(6) .
P2 C1C 1.814(7) .
P2 C11 1.821(6) .
P2 Au1 2.3362(16) 2_755
O1 C12 1.374(7) .
O1 C13 1.392(7) .
C1 C13 1.379(9) .
C1 C2 1.393(9) .
C1A C6A 1.373(9) .
C1A C2A 1.404(9) .
C1B C2B 1.394(9) .
C1B C6B 1.396(10) .
C1C C6C 1.363(10) .
C1C C2C 1.411(10) .
C1D C2D 1.354(9) .
C1D C6D 1.404(10) .
C2 C3 1.398(10) .
C2 H2 0.9300 .
C2A C3A 1.397(10) .
C2A H2A 0.9300 .
C2B C3B 1.397(11) .
C2B H2B 0.9300 .
C2C C3C 1.369(12) .
C2C H2C 0.9300 .
C2D C3D 1.405(11) .
C2D H2D 0.9300 .
C3 C4 1.354(11) .
C3 H3 0.9300 .
C3A C4A 1.364(12) .
C3A H3A 0.9300 .
C3B C4B 1.371(12) .
C3B H3B 0.9300 .
C3C C4C 1.341(14) .
C3C H3C 0.9300 .
C3D C4D 1.337(12) .
C3D H3D 0.9300 .
C4 C5 1.377(10) .
C4 H4 0.9300 .
C4A C5A 1.352(12) .
C4A H4A 0.9300 .
C4B C5B 1.353(12) .
C4B H4B 0.9300 .
C4C C5C 1.395(13) .
C4C H4C 0.9300 .
C4D C5D 1.410(12) .
C4D H4D 0.9300 .
C5 C13 1.414(9) .
C5 C6 1.500(10) .
C5A C6A 1.391(11) .
C5A H5A 0.9300 .
C5B C6B 1.385(11) .
C5B H5B 0.9300 .
C5C C6C 1.351(11) .
C5C H5C 0.9300 .
C5D C6D 1.352(10) .
C5D H5D 0.9300 .
C6 C15 1.532(11) .
C6 C14 1.547(11) .
C6 C7 1.560(9) .
C6A H6A 0.9300 .
C6B H6B 0.9300 .
C6C H6C 0.9300 .
C6D H6D 0.9300 .
C7 C12 1.380(9) .
C7 C8 1.392(10) .
C8 C9 1.387(10) .
C8 H8 0.9300 .
C9 C10 1.365(10) .
C9 H9 0.9300 .
C10 C11 1.432(9) .
C10 H10 0.9300 .
C11 C12 1.390(9) .
C14 H14A 0.9600 .
C14 H14B 0.9600 .
C14 H14C 0.9600 .
C15 H15A 0.9600 .
C15 H15B 0.9600 .
C15 H15C 0.9600 .
O2 N1 1.155(12) .
O3 N1 1.114(12) .
O4 N1 1.332(17) .
C16 Cl1 1.586(18) .
C16 Cl2 1.624(17) .
C16 H16A 0.9700 .
C16 H16B 0.9700 .
C17 Cl3 1.66(2) .
C17 Cl3 2.09(13) 2_655
C17 H17A 0.9700 .
C17 H17B 0.9700 .
Cl3 C17 2.09(13) 2_655

loop_
_geom_torsion_atom_site_label_1
_geom_torsion_atom_site_label_2
_geom_torsion_atom_site_label_3
_geom_torsion_atom_site_label_4
_geom_torsion
_geom_torsion_site_symmetry_1
_geom_torsion_site_symmetry_4
P2 Au1 P1 C1B -85.5(3) 2_755 .
Au1 Au1 P1 C1B 123.0(2) 2_755 .
P2 Au1 P1 C1 29.4(3) 2_755 .
Au1 Au1 P1 C1 -122.0(2) 2_755 .
P2 Au1 P1 C1A 149.8(3) 2_755 .
Au1 Au1 P1 C1A -1.7(2) 2_755 .
C1B P1 C1 C13 177.3(5) . .
C1A P1 C1 C13 -72.5(5) . .
Au1 P1 C1 C13 57.2(5) . .
C1B P1 C1 C2 1.3(6) . .
C1A P1 C1 C2 111.4(5) . .
Au1 P1 C1 C2 -118.8(5) . .
C1B P1 C1A C6A -63.4(6) . .
C1 P1 C1A C6A -175.1(5) . .
Au1 P1 C1A C6A 65.7(6) . .
C1B P1 C1A C2A 106.9(6) . .
C1 P1 C1A C2A -4.8(6) . .
Au1 P1 C1A C2A -124.0(5) . .
C1 P1 C1B C2B 90.3(6) . .
C1A P1 C1B C2B -21.9(6) . .
Au1 P1 C1B C2B -155.6(5) . .
C1 P1 C1B C6B -86.4(6) . .
C1A P1 C1B C6B 161.3(6) . .
Au1 P1 C1B C6B 27.6(6) . .
C1D P2 C1C C6C 80.3(6) . .
C11 P2 C1C C6C -169.6(5) . .
Au1 P2 C1C C6C -33.4(6) 2_755 .
C1D P2 C1C C2C -88.5(6) . .
C11 P2 C1C C2C 21.5(7) . .
Au1 P2 C1C C2C 157.8(6) 2_755 .
C1C P2 C1D C2D 3.0(6) . .
C11 P2 C1D C2D -107.3(6) . .
Au1 P2 C1D C2D 123.1(5) 2_755 .
C1C P2 C1D C6D -175.8(5) . .
C11 P2 C1D C6D 74.0(6) . .
Au1 P2 C1D C6D -55.7(6) 2_755 .
C13 C1 C2 C3 -3.0(9) . .
P1 C1 C2 C3 173.1(5) . .
C6A C1A C2A C3A -0.6(10) . .
P1 C1A C2A C3A -171.0(6) . .
C6B C1B C2B C3B -1.2(10) . .
P1 C1B C2B C3B -178.1(6) . .
C6C C1C C2C C3C 1.4(12) . .
P2 C1C C2C C3C 170.4(8) . .
C6D C1D C2D C3D -2.6(10) . .
P2 C1D C2D C3D 178.7(6) . .
C1 C2 C3 C4 -0.6(10) . .
C1A C2A C3A C4A 1.1(11) . .
C1B C2B C3B C4B -0.3(12) . .
C1C C2C C3C C4C -1.8(16) . .
C1D C2D C3D C4D 0.7(12) . .
C2 C3 C4 C5 2.1(12) . .
C2A C3A C4A C5A -1.8(13) . .
C2B C3B C4B C5B 2.0(13) . .
C2C C3C C4C C5C 1.2(16) . .
C2D C3D C4D C5D 0.8(13) . .
C3 C4 C5 C13 0.0(10) . .
C3 C4 C5 C6 176.1(7) . .
C3A C4A C5A C6A 2.0(13) . .
C3B C4B C5B C6B -2.1(13) . .
C3C C4C C5C C6C -0.4(13) . .
C3D C4D C5D C6D -0.5(13) . .
C4 C5 C6 C15 34.2(10) . .
C13 C5 C6 C15 -149.8(6) . .
C4 C5 C6 C14 -86.2(8) . .
C13 C5 C6 C14 89.8(7) . .
C4 C5 C6 C7 157.3(6) . .
C13 C5 C6 C7 -26.8(8) . .
C2A C1A C6A C5A 0.7(11) . .
P1 C1A C6A C5A 171.0(6) . .
C4A C5A C6A C1A -1.4(13) . .
C4B C5B C6B C1B 0.5(12) . .
C2B C1B C6B C5B 1.1(11) . .
P1 C1B C6B C5B 178.0(6) . .
C4C C5C C6C C1C 0.1(11) . .
C2C C1C C6C C5C -0.7(10) . .
P2 C1C C6C C5C -169.7(6) . .
C4D C5D C6D C1D -1.4(13) . .
C2D C1D C6D C5D 2.9(11) . .
P2 C1D C6D C5D -178.3(7) . .
C5 C6 C7 C12 33.1(8) . .
C15 C6 C7 C12 155.3(7) . .
C14 C6 C7 C12 -84.6(7) . .
C5 C6 C7 C8 -151.2(6) . .
C15 C6 C7 C8 -28.9(9) . .
C14 C6 C7 C8 91.1(8) . .
C12 C7 C8 C9 3.0(9) . .
C6 C7 C8 C9 -172.8(6) . .
C7 C8 C9 C10 4.2(11) . .
C8 C9 C10 C11 -4.9(11) . .
C9 C10 C11 C12 -1.4(10) . .
C9 C10 C11 P2 172.8(6) . .
C1D P2 C11 C12 172.7(5) . .
C1C P2 C11 C12 63.3(6) . .
Au1 P2 C11 C12 -68.7(6) 2_755 .
C1D P2 C11 C10 -0.9(6) . .
C1C P2 C11 C10 -110.3(6) . .
Au1 P2 C11 C10 117.7(5) 2_755 .
C13 O1 C12 C7 -20.1(8) . .
C13 O1 C12 C11 162.5(5) . .
C8 C7 C12 O1 173.0(5) . .
C6 C7 C12 O1 -11.1(9) . .
C8 C7 C12 C11 -9.8(9) . .
C6 C7 C12 C11 166.1(6) . .
C10 C11 C12 O1 -173.8(5) . .
P2 C11 C12 O1 12.4(8) . .
C10 C11 C12 C7 8.8(9) . .
P2 C11 C12 C7 -165.0(5) . .
C2 C1 C13 O1 -174.0(6) . .
P1 C1 C13 O1 9.9(7) . .
C2 C1 C13 C5 5.2(9) . .
P1 C1 C13 C5 -170.9(5) . .
C12 O1 C13 C1 -154.1(5) . .
C12 O1 C13 C5 26.7(8) . .
C4 C5 C13 C1 -3.7(9) . .
C6 C5 C13 C1 180.0(6) . .
C4 C5 C13 O1 175.5(6) . .
C6 C5 C13 O1 -0.8(9) . .
Cl3 C17 Cl3 C17 53(4) 2_655 2_655
